data_4118158
loop_
_publ_author_name
'Aur\'elien Alix'
'Claudia Lalli'
'Pascal Retailleau'
'G\'eraldine Masson'

_publ_contact_author_address
;
Institut de Chimie des Substances Naturelles-CNRS
1 avenue de la Terrasse
91198 Gif sur Yvette
France
;
_publ_contact_author_email @icsn.cnrs-gif.fr
_publ_contact_author_fax +33169077247
_publ_contact_author_phone +3316982
_publ_section_title
;
 Highly Enantioselective Electrophilic \a-Bromination of Enecarbamates:
 Chiral Phosphoric Acid and Calcium Phosphate Salt Catalysts
;
_journal_name_full 'Journal of the American Chemical Society'
_journal_page_first 10389
_journal_page_last 10392
_journal_paper_doi 10.1021/ja304095z
_journal_volume 134
_journal_year 2012
_chemical_formula_sum 'C15 H17 Br N2 O4'
_chemical_formula_weight 369.22
_chemical_name_systematic
; 
 ? 
;
_space_group_IT_number 4
_symmetry_cell_setting monoclinic
_symmetry_space_group_name_Hall 'P 2yb'
_symmetry_space_group_name_H-M 'P 1 21 1'
_atom_sites_solution_hydrogens geom
_atom_sites_solution_primary direct
_atom_sites_solution_secondary difmap
_audit_creation_date 10-05-10
_audit_creation_method SHELXL-97
_cell_angle_alpha 90.00
_cell_angle_beta 152.431(11)
_cell_angle_gamma 90.00
_cell_formula_units_Z 2
_cell_length_a 13.7772(9)
_cell_length_b 9.0850(2)
_cell_length_c 13.8410(9)
_cell_measurement_temperature 193(2)
_cell_volume 801.8(3)
_computing_cell_refinement 'CrystalClear-SM Expert 2.0 r4 (Rigaku, 2009)'
_computing_data_collection 'CrystalClear-SM Expert 2.0 r4 (Rigaku, 2009)'
_computing_data_reduction 'CrystalClear-SM Expert 2.0 r4 (Rigaku, 2009)'
_computing_molecular_graphics 'PLATON (Spek, 2003)'
_computing_publication_material 'SHELXL97 (Sheldrick, 2008)'
_computing_structure_refinement 'SHELXL97 (Sheldrick, 2008); CRYSTALBUILDER (Welter, 2006)'
_computing_structure_solution 'SHELXS97 (Sheldrick, 2008)'
_diffrn_ambient_temperature 193(2)
_diffrn_detector_type 'RAPID II large area curved imaging plate detector '
_diffrn_measured_fraction_theta_full 0.983
_diffrn_measured_fraction_theta_max 0.983
_diffrn_measurement_device_type 'Rigaku rapid II RAXIS conversion'
_diffrn_measurement_method 'profile data from \w-scans'
_diffrn_radiation_monochromator graphite
_diffrn_radiation_source 'fine-focus sealed tube'
_diffrn_radiation_type CuK\a
_diffrn_radiation_wavelength 1.54187
_diffrn_reflns_av_R_equivalents 0.0450
_diffrn_reflns_av_sigmaI/netI 0.0451
_diffrn_reflns_limit_h_max 16
_diffrn_reflns_limit_h_min -16
_diffrn_reflns_limit_k_max 10
_diffrn_reflns_limit_k_min -10
_diffrn_reflns_limit_l_max 15
_diffrn_reflns_limit_l_min -16
_diffrn_reflns_number 6397
_diffrn_reflns_theta_full 68.17
_diffrn_reflns_theta_max 68.17
_diffrn_reflns_theta_min 6.60
_exptl_absorpt_coefficient_mu 3.672
_exptl_absorpt_correction_type multi-scan
_exptl_absorpt_process_details 'FS_ABSCOR (Rigaku, 2009)'
_exptl_crystal_colour colourless
_exptl_crystal_density_diffrn 1.529
_exptl_crystal_description prism
_exptl_crystal_F_000 376
_exptl_crystal_size_max 0.10
_exptl_crystal_size_mid 0.10
_exptl_crystal_size_min 0.10
_refine_diff_density_max 0.282
_refine_diff_density_min -0.471
_refine_diff_density_rms 0.075
_refine_ls_abs_structure_details 'Flack H D (1983), Acta Cryst. A39, 876-881'
_refine_ls_abs_structure_Flack 0.018(18)
_refine_ls_extinction_method none
_refine_ls_goodness_of_fit_ref 1.059
_refine_ls_hydrogen_treatment constr
_refine_ls_matrix_type full
_refine_ls_number_parameters 200
_refine_ls_number_reflns 2527
_refine_ls_number_restraints 1
_refine_ls_restrained_S_all 1.059
_refine_ls_R_factor_all 0.0322
_refine_ls_R_factor_gt 0.0298
_refine_ls_shift/su_max 0.003
_refine_ls_shift/su_mean 0.000
_refine_ls_structure_factor_coef Fsqd
_refine_ls_weighting_details 'calc w=1/[\s^2^(Fo^2^)+(0.0444P)^2^+0.0000P] where P=(Fo^2^+2Fc^2^)/3'
_refine_ls_weighting_scheme calc
_refine_ls_wR_factor_gt 0.0753
_refine_ls_wR_factor_ref 0.0793
_reflns_number_gt 2376
_reflns_number_total 2527
_reflns_threshold_expression >2sigma(I)
_cod_data_source_file ja304095z_si_002.cif
_cod_data_source_block 233
_cod_original_cell_volume 801.79(8)
_cod_original_sg_symbol_H-M 'P 21'
_cod_database_code 4118158

loop_
_symmetry_equiv_pos_as_xyz
'x, y, z'
'-x, y+1/2, -z'

loop_
_atom_site_label
_atom_site_type_symbol
_atom_site_fract_x
_atom_site_fract_y
_atom_site_fract_z
_atom_site_U_iso_or_equiv
_atom_site_adp_type
_atom_site_occupancy
_atom_site_symmetry_multiplicity
_atom_site_calc_flag
_atom_site_refinement_flags
Br1 Br 0.07404(6) 0.54481(4) 0.11907(6) 0.04711(14) Uani 1 1 d .
O1 O 0.3708(4) 0.1210(2) 0.1815(4) 0.0369(6) Uani 1 1 d .
O2 O 0.6919(3) 0.1856(2) 0.4104(4) 0.0301(5) Uani 1 1 d .
O3 O -0.0922(4) 0.4471(3) -0.2868(4) 0.0439(6) Uani 1 1 d .
O4 O 0.5241(4) 0.6851(2) 0.3059(4) 0.0320(6) Uani 1 1 d .
N1 N 0.4838(4) 0.3604(3) 0.2799(4) 0.0233(6) Uani 1 1 d .
H1N H 0.5877 0.4198 0.3722 0.028 Uiso 1 1 d R
N2 N 0.2252(3) 0.5453(3) 0.0341(3) 0.0215(4) Uani 1 1 d .
C1 C 0.2975(5) 0.4225(3) 0.1584(5) 0.0226(6) Uani 1 1 d .
H13 H 0.1859 0.3453 0.0609 0.027 Uiso 1 1 calc R
C2 C 0.3395(5) 0.4724(4) 0.2994(6) 0.0303(7) Uani 1 1 d .
H15 H 0.4434 0.5549 0.3901 0.036 Uiso 1 1 calc R
C3 C 0.0319(5) 0.5471(5) -0.1823(5) 0.0304(6) Uani 1 1 d .
C4 C 0.3474(5) 0.6689(3) 0.1210(5) 0.0253(7) Uani 1 1 d .
C5 C 0.2194(6) 0.7690(4) -0.0553(6) 0.0336(8) Uani 1 1 d .
H5A H 0.2920 0.7872 -0.0533 0.040 Uiso 1 1 calc R
H5B H 0.1944 0.8645 -0.0448 0.040 Uiso 1 1 calc R
C6 C 0.0157(6) 0.6891(4) -0.2514(5) 0.0429(9) Uani 1 1 d .
H6A H -0.1036 0.7483 -0.3326 0.052 Uiso 1 1 calc R
H6B H -0.0054 0.6698 -0.3397 0.052 Uiso 1 1 calc R
C7 C 0.4237(7) 0.3496(5) 0.4368(7) 0.0476(10) Uani 1 1 d .
H7A H 0.4414 0.3857 0.5186 0.071 Uiso 1 1 calc R
H7B H 0.5595 0.3166 0.5314 0.071 Uiso 1 1 calc R
H7C H 0.3248 0.2671 0.3493 0.071 Uiso 1 1 calc R
C8 C 0.5021(5) 0.2131(3) 0.2813(5) 0.0233(7) Uani 1 1 d .
C9 C 0.7434(5) 0.0345(4) 0.4376(6) 0.0345(7) Uani 1 1 d .
H9A H 0.6337 -0.0123 0.3006 0.041 Uiso 1 1 calc R
H9B H 0.7547 -0.0204 0.5092 0.041 Uiso 1 1 calc R
C10 C 0.9504(5) 0.0342(5) 0.5681(5) 0.0294(7) Uani 1 1 d .
C15 C 1.1143(6) 0.1209(4) 0.7440(6) 0.0364(8) Uani 1 1 d .
H15A H 1.0944 0.1842 0.7803 0.044 Uiso 1 1 calc R
C14 C 1.3071(6) 0.1174(5) 0.8685(7) 0.0480(10) Uani 1 1 d .
H14 H 1.4189 0.1772 0.9899 0.058 Uiso 1 1 calc R
C13 C 1.3366(6) 0.0271(6) 0.8159(7) 0.0555(11) Uani 1 1 d .
H13A H 1.4676 0.0263 0.8988 0.067 Uiso 1 1 calc R
C12 C 1.1753(8) -0.0621(5) 0.6425(8) 0.0598(13) Uani 1 1 d .
H12 H 1.1968 -0.1272 0.6086 0.072 Uiso 1 1 calc R
C11 C 0.9820(7) -0.0570(4) 0.5175(7) 0.0427(9) Uani 1 1 d .
H11 H 0.8703 -0.1168 0.3961 0.051 Uiso 1 1 calc R

loop_
_atom_site_aniso_label
_atom_site_aniso_U_11
_atom_site_aniso_U_22
_atom_site_aniso_U_33
_atom_site_aniso_U_23
_atom_site_aniso_U_13
_atom_site_aniso_U_12
Br1 0.0516(2) 0.0503(2) 0.0641(3) 0.0180(2) 0.0543(2) 0.0204(2)
O1 0.0342(13) 0.0215(12) 0.0511(16) -0.0058(11) 0.0374(13) -0.0047(10)
O2 0.0283(12) 0.0197(11) 0.0415(14) 0.0014(10) 0.0309(13) 0.0018(10)
O3 0.0281(13) 0.0348(14) 0.0258(13) -0.0037(12) 0.0187(12) -0.0103(12)
O4 0.0224(13) 0.0263(12) 0.0262(14) -0.0036(11) 0.0190(12) -0.0065(10)
N1 0.0188(13) 0.0190(13) 0.0249(15) -0.0025(12) 0.0185(13) -0.0032(11)
N2 0.0175(11) 0.0195(10) 0.0202(11) -0.0018(14) 0.0158(10) -0.0022(13)
C1 0.0196(15) 0.0199(15) 0.0242(16) 0.0020(13) 0.0189(15) 0.0011(12)
C2 0.0298(17) 0.0308(17) 0.0387(18) 0.0082(16) 0.0314(17) 0.0092(15)
C3 0.0291(16) 0.0249(15) 0.0283(16) 0.0023(19) 0.0244(15) 0.0017(18)
C4 0.0292(18) 0.0200(15) 0.0343(19) -0.0010(15) 0.0290(18) -0.0006(13)
C5 0.0326(19) 0.0245(17) 0.035(2) 0.0040(15) 0.0291(18) -0.0002(14)
C6 0.030(2) 0.038(2) 0.026(2) 0.0055(17) 0.0204(18) -0.0024(17)
C7 0.062(3) 0.049(2) 0.059(3) 0.024(2) 0.057(3) 0.023(2)
C8 0.0266(17) 0.0214(15) 0.0283(18) 0.0023(13) 0.0251(16) 0.0027(13)
C9 0.0417(18) 0.0196(15) 0.053(2) 0.002(2) 0.0433(18) 0.0045(19)
C10 0.0364(16) 0.0250(16) 0.0392(17) 0.0171(19) 0.0350(16) 0.0137(18)
C15 0.041(2) 0.0314(18) 0.047(2) 0.0057(17) 0.040(2) 0.0071(17)
C14 0.038(2) 0.045(2) 0.044(2) 0.011(2) 0.034(2) 0.0053(19)
C13 0.051(2) 0.057(3) 0.078(3) 0.016(3) 0.059(2) 0.014(3)
C12 0.086(3) 0.049(3) 0.103(4) 0.010(3) 0.091(3) 0.015(3)
C11 0.056(2) 0.035(2) 0.060(3) 0.0025(19) 0.054(2) 0.0054(19)

loop_
_atom_type_symbol
_atom_type_description
_atom_type_scat_dispersion_real
_atom_type_scat_dispersion_imag
_atom_type_scat_source
C C 0.0181 0.0091 'International Tables Vol C Tables 4.2.6.8 and 6.1.1.4'
H H 0.0000 0.0000 'International Tables Vol C Tables 4.2.6.8 and 6.1.1.4'
Br Br -0.6763 1.2805 'International Tables Vol C Tables 4.2.6.8 and 6.1.1.4'
N N 0.0311 0.0180 'International Tables Vol C Tables 4.2.6.8 and 6.1.1.4'
O O 0.0492 0.0322 'International Tables Vol C Tables 4.2.6.8 and 6.1.1.4'

loop_
_geom_angle_atom_site_label_1
_geom_angle_atom_site_label_2
_geom_angle_atom_site_label_3
_geom_angle
C8 O2 C9 116.9(2)
C8 N1 C1 121.2(3)
C8 N1 H1N 123.8
C1 N1 H1N 112.8
C3 N2 C4 113.0(3)
C3 N2 C1 123.3(3)
C4 N2 C1 123.6(2)
N1 C1 N2 108.8(2)
N1 C1 C2 111.0(3)
N2 C1 C2 111.4(2)
N1 C1 H13 108.5
N2 C1 H13 108.5
C2 C1 H13 108.5
C7 C2 C1 112.7(3)
C7 C2 Br1 109.5(2)
C1 C2 Br1 107.8(2)
C7 C2 H15 109.0
C1 C2 H15 109.0
Br1 C2 H15 109.0
O3 C3 N2 123.2(3)
O3 C3 C6 129.1(3)
N2 C3 C6 107.7(3)
O4 C4 N2 123.4(3)
O4 C4 C5 128.9(3)
N2 C4 C5 107.7(3)
C4 C5 C6 105.4(3)
C4 C5 H5A 110.7
C6 C5 H5A 110.7
C4 C5 H5B 110.7
C6 C5 H5B 110.7
H5A C5 H5B 108.8
C3 C6 C5 106.2(3)
C3 C6 H6A 110.5
C5 C6 H6A 110.5
C3 C6 H6B 110.5
C5 C6 H6B 110.5
H6A C6 H6B 108.7
C2 C7 H7A 109.5
C2 C7 H7B 109.5
H7A C7 H7B 109.5
C2 C7 H7C 109.5
H7A C7 H7C 109.5
H7B C7 H7C 109.5
O1 C8 O2 124.7(3)
O1 C8 N1 126.6(3)
O2 C8 N1 108.7(3)
O2 C9 C10 106.7(3)
O2 C9 H9A 110.4
C10 C9 H9A 110.4
O2 C9 H9B 110.4
C10 C9 H9B 110.4
H9A C9 H9B 108.6
C15 C10 C11 118.6(3)
C15 C10 C9 120.9(3)
C11 C10 C9 120.5(4)
C10 C15 C14 121.2(3)
C10 C15 H15A 119.4
C14 C15 H15A 119.4
C13 C14 C15 119.8(4)
C13 C14 H14 120.1
C15 C14 H14 120.1
C14 C13 C12 119.8(3)
C14 C13 H13A 120.1
C12 C13 H13A 120.1
C13 C12 C11 120.1(4)
C13 C12 H12 120.0
C11 C12 H12 120.0
C10 C11 C12 120.5(4)
C10 C11 H11 119.7
C12 C11 H11 119.7

loop_
_geom_bond_atom_site_label_1
_geom_bond_atom_site_label_2
_geom_bond_distance
Br1 C2 1.964(3)
O1 C8 1.204(4)
O2 C8 1.345(3)
O2 C9 1.433(4)
O3 C3 1.207(4)
O4 C4 1.205(4)
N1 C8 1.359(4)
N1 C1 1.442(4)
N1 H1N 0.8544
N2 C3 1.387(4)
N2 C4 1.398(4)
N2 C1 1.468(4)
C1 C2 1.532(4)
C1 H13 1.0000
C2 C7 1.515(5)
C2 H15 1.0000
C3 C6 1.500(5)
C4 C5 1.504(5)
C5 C6 1.505(5)
C5 H5A 0.9900
C5 H5B 0.9900
C6 H6A 0.9900
C6 H6B 0.9900
C7 H7A 0.9800
C7 H7B 0.9800
C7 H7C 0.9800
C9 C10 1.505(4)
C9 H9A 0.9900
C9 H9B 0.9900
C10 C15 1.379(5)
C10 C11 1.381(5)
C15 C14 1.383(5)
C15 H15A 0.9500
C14 C13 1.375(6)
C14 H14 0.9500
C13 C12 1.378(7)
C13 H13A 0.9500
C12 C11 1.386(6)
C12 H12 0.9500
C11 H11 0.9500

loop_
_geom_torsion_atom_site_label_1
_geom_torsion_atom_site_label_2
_geom_torsion_atom_site_label_3
_geom_torsion_atom_site_label_4
_geom_torsion
C8 N1 C1 N2 -130.2(3)
C8 N1 C1 C2 106.9(3)
C3 N2 C1 N1 118.0(3)
C4 N2 C1 N1 -58.8(3)
C3 N2 C1 C2 -119.4(3)
C4 N2 C1 C2 63.8(3)
N1 C1 C2 C7 -56.1(4)
N2 C1 C2 C7 -177.4(3)
N1 C1 C2 Br1 -176.9(2)
N2 C1 C2 Br1 61.7(3)
C4 N2 C3 O3 176.3(3)
C1 N2 C3 O3 -0.8(5)
C4 N2 C3 C6 -2.5(3)
C1 N2 C3 C6 -179.7(3)
C3 N2 C4 O4 -176.3(3)
C1 N2 C4 O4 0.8(4)
C3 N2 C4 C5 2.9(3)
C1 N2 C4 C5 -180.0(2)
O4 C4 C5 C6 177.2(3)
N2 C4 C5 C6 -2.0(4)
O3 C3 C6 C5 -177.7(3)
N2 C3 C6 C5 1.1(4)
C4 C5 C6 C3 0.5(4)
C9 O2 C8 O1 -3.4(5)
C9 O2 C8 N1 178.1(3)
C1 N1 C8 O1 3.0(5)
C1 N1 C8 O2 -178.6(3)
C8 O2 C9 C10 174.0(2)
O2 C9 C10 C15 45.5(4)
O2 C9 C10 C11 -136.7(3)
C11 C10 C15 C14 -0.1(5)
C9 C10 C15 C14 177.8(3)
C10 C15 C14 C13 0.6(6)
C15 C14 C13 C12 -1.7(7)
C14 C13 C12 C11 2.2(7)
C15 C10 C11 C12 0.6(6)
C9 C10 C11 C12 -177.2(4)
C13 C12 C11 C10 -1.7(6)
